data_7707471
loop_
_publ_author_name
'Pan, Yanlin'
'Cui, Jie'
'Wei, Yongliang'
'Xu, Zhaochao'
'Wang, Tongdao'

_publ_section_title
;
 B-H and O-H bonds activation <i>via</i> a single electron transfer of
 frustrated radical pairs.
;
_journal_issue 25
_journal_name_full 'Dalton transactions (Cambridge, England : 2003)'
_journal_page_first 8947
_journal_page_last 8954
_journal_paper_doi 10.1039/d1dt01169c
_journal_volume 50
_journal_year 2021
_chemical_formula_moiety 'C29 H26 B F10 N O'
_chemical_formula_sum 'C29 H26 B F10 N O'
_chemical_formula_weight 605.32
_space_group_crystal_system monoclinic
_space_group_IT_number 14
_space_group_name_Hall '-P 2ybc'
_space_group_name_H-M_alt 'P 1 21/c 1'
_atom_sites_solution_hydrogens mixed
_atom_sites_solution_primary dual
_audit_creation_date 2021-02-04
_audit_creation_method
;
Olex2 1.2
(compiled 2018.05.29 svn.r3508 for OlexSys, GUI svn.r5506)
;
_audit_update_record
;
2021-05-21 deposited with the CCDC.	2021-05-21 downloaded from the CCDC.
;
_cell_angle_alpha 90
_cell_angle_beta 128.367(3)
_cell_angle_gamma 90
_cell_formula_units_Z 4
_cell_length_a 11.8091(8)
_cell_length_b 17.6895(8)
_cell_length_c 16.5586(9)
_cell_measurement_reflns_used 5676
_cell_measurement_temperature 200
_cell_measurement_theta_max 22.121
_cell_measurement_theta_min 2.473
_cell_volume 2712.1(3)
_computing_cell_refinement 'SAINT V8.40A (Bruker, 2016)'
_computing_data_collection 'Bruker APEX3'
_computing_data_reduction 'SAINT V8.40A (Bruker, 2016)'
_computing_molecular_graphics 'Olex2 (Dolomanov et al., 2009)'
_computing_publication_material 'Olex2 (Dolomanov et al., 2009)'
_computing_structure_refinement 'ShelXL (Sheldrick, 2015)'
_computing_structure_solution 'ShelXT (Sheldrick, 2015)'
_diffrn_ambient_temperature 200
_diffrn_detector 'Bruker APEX2 area detector'
_diffrn_detector_area_resol_mean 7.9
_diffrn_detector_type 'CCD area detector'
_diffrn_measured_fraction_theta_full 0.998
_diffrn_measured_fraction_theta_max 0.994
_diffrn_measurement_device 'three-circle diffractometer'
_diffrn_measurement_device_type 'CCD Area Detector'
_diffrn_measurement_method '\w and \f scans'
_diffrn_radiation_monochromator 'mirror optics'
_diffrn_radiation_probe x-ray
_diffrn_radiation_type MoK\a
_diffrn_radiation_wavelength 0.71073
_diffrn_reflns_av_R_equivalents 0.0852
_diffrn_reflns_av_unetI/netI 0.0800
_diffrn_reflns_Laue_measured_fraction_full 0.998
_diffrn_reflns_Laue_measured_fraction_max 0.994
_diffrn_reflns_limit_h_max 12
_diffrn_reflns_limit_h_min -15
_diffrn_reflns_limit_k_max 22
_diffrn_reflns_limit_k_min -22
_diffrn_reflns_limit_l_max 21
_diffrn_reflns_limit_l_min -21
_diffrn_reflns_number 30896
_diffrn_reflns_point_group_measured_fraction_full 0.998
_diffrn_reflns_point_group_measured_fraction_max 0.994
_diffrn_reflns_theta_full 25.242
_diffrn_reflns_theta_max 27.493
_diffrn_reflns_theta_min 2.303
_diffrn_source 'microfocus sealed X-ray tube'
_diffrn_source_type 'Incoatec I\ms'
_exptl_absorpt_coefficient_mu 0.136
_exptl_absorpt_correction_T_max 0.7456
_exptl_absorpt_correction_T_min 0.5955
_exptl_absorpt_correction_type multi-scan
_exptl_absorpt_process_details
'SADABS-2016/2 (Bruker,2016/2) was used for absorption correction. wR2(int) was 0.1098 before and 0.0736 after correction. The Ratio of minimum to maximum transmission is 0.7987. The \l/2 correction factor is Not present.'
_exptl_crystal_colour 'clear light colourless'
_exptl_crystal_colour_lustre clear
_exptl_crystal_colour_modifier light
_exptl_crystal_colour_primary colourless
_exptl_crystal_density_diffrn 1.482
_exptl_crystal_description cube
_exptl_crystal_F_000 1240
_exptl_crystal_size_max 0.25
_exptl_crystal_size_mid 0.21
_exptl_crystal_size_min 0.13
_refine_diff_density_max 0.224
_refine_diff_density_min -0.220
_refine_diff_density_rms 0.046
_refine_ls_extinction_method none
_refine_ls_goodness_of_fit_ref 1.005
_refine_ls_hydrogen_treatment constr
_refine_ls_matrix_type full
_refine_ls_number_parameters 383
_refine_ls_number_reflns 6193
_refine_ls_number_restraints 0
_refine_ls_restrained_S_all 1.005
_refine_ls_R_factor_all 0.1199
_refine_ls_R_factor_gt 0.0519
_refine_ls_shift/su_max 0.000
_refine_ls_shift/su_mean 0.000
_refine_ls_structure_factor_coef Fsqd
_refine_ls_weighting_details 'w=1/[\s^2^(Fo^2^)+(0.0391P)^2^+0.6317P] where P=(Fo^2^+2Fc^2^)/3'
_refine_ls_weighting_scheme calc
_refine_ls_wR_factor_gt 0.0984
_refine_ls_wR_factor_ref 0.1196
_reflns_Friedel_coverage 0.000
_reflns_number_gt 3454
_reflns_number_total 6193
_reflns_threshold_expression 'I > 2\s(I)'
_cod_data_source_file d1dt01169c2.cif
_cod_data_source_block mo_20aug16pyl1_0m
_cod_depositor_comments 'Adding full bibliography for 7707468--7707473.cif.'
_cod_database_code 7707471
_shelx_shelxl_version_number 2018/3
_shelx_space_group_comment
;
The symmetry employed for this shelxl refinement is uniquely defined
by the following loop, which should always be used as a source of
symmetry information in preference to the above space-group names.
They are only intended as comments.
;
_shelx_estimated_absorpt_t_max 0.983
_shelx_estimated_absorpt_t_min 0.967
_olex2_refinement_description
;
1. Fixed Uiso
 At 1.2 times of:
  All C(H) groups, All C(H,H) groups, All N(H) groups
 At 1.5 times of:
  All C(H,H,H) groups
2.a Riding coordinates:
 N1(H1)
2.b Secondary CH2 refined with riding coordinates:
 C12(H12A,H12B), C14(H14A,H14B), C13(H13A,H13B)
2.c Aromatic/amide H refined with riding coordinates:
 C2(H3), C1(H2), C22(H22), C24(H24), C26(H26), C23(H23), C25(H25)
2.d Idealised Me refined as rotating group:
 C17(H17A,H17B,H17C), C16(H16A,H16B,H16C), C18(H18A,H18B,H18C), C19(H19A,H19B,
 H19C)
;
_olex2_submission_special_instructions 'No special instructions were received'

loop_
_space_group_symop_operation_xyz
'x, y, z'
'-x, y+1/2, -z+1/2'
'-x, -y, -z'
'x, -y-1/2, z-1/2'

loop_
_atom_site_label
_atom_site_type_symbol
_atom_site_fract_x
_atom_site_fract_y
_atom_site_fract_z
_atom_site_U_iso_or_equiv
_atom_site_adp_type
_atom_site_occupancy
_atom_site_site_symmetry_order
_atom_site_calc_flag
_atom_site_refinement_flags_posn
_atom_site_refinement_flags_adp
_atom_site_refinement_flags_occupancy
_atom_site_disorder_assembly
_atom_site_disorder_group
F46 F 1.08279(13) -0.13047(7) 1.56969(10) 0.0445(3) Uani 1 1 d . . . . .
F45 F 0.99454(16) -0.04024(7) 1.41570(11) 0.0519(4) Uani 1 1 d . . . . .
F42 F 0.60310(13) -0.21845(7) 1.39190(10) 0.0445(3) Uani 1 1 d . . . . .
F36 F 1.01395(14) -0.30607(7) 1.49838(11) 0.0487(4) Uani 1 1 d . . . . .
F32 F 0.66085(15) -0.35617(8) 1.54191(12) 0.0553(4) Uani 1 1 d . . . . .
F43 F 0.52035(16) -0.13190(8) 1.23300(11) 0.0606(4) Uani 1 1 d . . . . .
F35 F 0.95516(16) -0.43898(8) 1.40429(11) 0.0603(4) Uani 1 1 d . . . . .
F44 F 0.71350(17) -0.04111(8) 1.24142(11) 0.0626(4) Uani 1 1 d . . . . .
F34 F 0.75601(17) -0.53316(8) 1.38221(12) 0.0714(5) Uani 1 1 d . . . . .
F33 F 0.60683(16) -0.48743(8) 1.44935(12) 0.0693(5) Uani 1 1 d . . . . .
O1 O 1.04871(14) -0.23842(8) 1.66904(10) 0.0309(3) Uani 1 1 d . . . . .
N1 N 1.10071(18) -0.23374(9) 1.77197(13) 0.0313(4) Uani 1 1 d . . . . .
H1 H 1.017742 -0.222946 1.768301 0.038 Uiso 1 1 d R . . . .
C21 C 0.6504(2) -0.12507(12) 1.64439(16) 0.0333(5) Uani 1 1 d . . . . .
C45 C 0.8967(3) -0.08572(12) 1.40877(18) 0.0372(6) Uani 1 1 d . . . . .
C44 C 0.7564(3) -0.08532(12) 1.32190(18) 0.0411(6) Uani 1 1 d . . . . .
C2 C 0.7374(2) -0.14978(12) 1.61301(17) 0.0355(5) Uani 1 1 d . . . . .
H3 H 0.753711 -0.112281 1.580154 0.043 Uiso 1 1 calc R . . . .
C41 C 0.8471(2) -0.17908(11) 1.49171(16) 0.0306(5) Uani 1 1 d . . . . .
C42 C 0.7065(2) -0.17524(12) 1.40188(17) 0.0345(5) Uani 1 1 d . . . . .
C31 C 0.8424(2) -0.32323(12) 1.52691(16) 0.0337(5) Uani 1 1 d . . . . .
C46 C 0.9407(2) -0.13243(12) 1.49043(16) 0.0322(5) Uani 1 1 d . . . . .
C33 C 0.7098(3) -0.44272(13) 1.46267(19) 0.0475(6) Uani 1 1 d . . . . .
C11 C 1.1933(2) -0.16147(12) 1.82389(17) 0.0357(5) Uani 1 1 d . . . . .
C1 C 0.7963(2) -0.21674(12) 1.62403(16) 0.0342(5) Uani 1 1 d . . . . .
H2 H 0.785921 -0.254715 1.659605 0.041 Uiso 1 1 calc R . . . .
C32 C 0.7399(2) -0.37341(13) 1.51058(18) 0.0394(6) Uani 1 1 d . . . . .
C22 C 0.6201(2) -0.17154(13) 1.69680(17) 0.0382(5) Uani 1 1 d . . . . .
H22 H 0.661197 -0.220676 1.717799 0.046 Uiso 1 1 calc R . . . .
C17 C 1.3139(2) -0.15879(13) 1.81491(19) 0.0450(6) Uani 1 1 d . . . . .
H17A H 1.391553 -0.193230 1.865505 0.068 Uiso 1 1 calc GR . . . .
H17B H 1.351767 -0.107173 1.828052 0.068 Uiso 1 1 calc GR . . . .
H17C H 1.275990 -0.174243 1.745403 0.068 Uiso 1 1 calc GR . . . .
C15 C 1.1666(2) -0.31037(12) 1.82741(17) 0.0379(5) Uani 1 1 d . . . . .
C16 C 1.0924(2) -0.09410(12) 1.76888(18) 0.0405(6) Uani 1 1 d . . . . .
H16A H 1.054556 -0.093482 1.696850 0.061 Uiso 1 1 calc GR . . . .
H16B H 1.145778 -0.047228 1.802783 0.061 Uiso 1 1 calc GR . . . .
H16C H 1.012120 -0.098253 1.771614 0.061 Uiso 1 1 calc GR . . . .
C36 C 0.9117(2) -0.34965(12) 1.48882(17) 0.0373(5) Uani 1 1 d . . . . .
C43 C 0.6588(3) -0.13085(13) 1.31746(17) 0.0402(6) Uani 1 1 d . . . . .
C24 C 0.4710(3) -0.07513(14) 1.68917(19) 0.0491(6) Uani 1 1 d . . . . .
H24 H 0.408462 -0.058510 1.703331 0.059 Uiso 1 1 calc R . . . .
C34 C 0.7829(3) -0.46520(13) 1.42801(19) 0.0492(7) Uani 1 1 d . . . . .
C26 C 0.5923(3) -0.05304(13) 1.61834(19) 0.0460(6) Uani 1 1 d . . . . .
H26 H 0.614721 -0.019760 1.585017 0.055 Uiso 1 1 calc R . . . .
C35 C 0.8844(3) -0.41819(13) 1.44030(18) 0.0433(6) Uani 1 1 d . . . . .
C18 C 1.0446(3) -0.36781(13) 1.77341(19) 0.0496(6) Uani 1 1 d . . . . .
H18A H 0.962488 -0.347646 1.767575 0.074 Uiso 1 1 calc GR . . . .
H18B H 1.077907 -0.414805 1.813372 0.074 Uiso 1 1 calc GR . . . .
H18C H 1.014701 -0.378040 1.704468 0.074 Uiso 1 1 calc GR . . . .
C23 C 0.5308(3) -0.14658(14) 1.71837(18) 0.0448(6) Uani 1 1 d . . . . .
H23 H 0.510187 -0.178858 1.753641 0.054 Uiso 1 1 calc R . . . .
C12 C 1.2492(3) -0.16215(13) 1.93543(18) 0.0489(6) Uani 1 1 d . . . . .
H12A H 1.316754 -0.119289 1.972405 0.059 Uiso 1 1 calc R . . . .
H12B H 1.166620 -0.153868 1.935862 0.059 Uiso 1 1 calc R . . . .
C14 C 1.2233(3) -0.30017(14) 1.93823(18) 0.0527(7) Uani 1 1 d . . . . .
H14A H 1.140182 -0.293246 1.938270 0.063 Uiso 1 1 calc R . . . .
H14B H 1.274021 -0.346984 1.977108 0.063 Uiso 1 1 calc R . . . .
C25 C 0.5026(3) -0.02845(14) 1.6397(2) 0.0539(7) Uani 1 1 d . . . . .
H25 H 0.462610 0.020975 1.620003 0.065 Uiso 1 1 calc R . . . .
C13 C 1.3252(3) -0.23407(14) 1.99352(19) 0.0569(7) Uani 1 1 d . . . . .
H13A H 1.356568 -0.230510 2.064436 0.068 Uiso 1 1 calc R . . . .
H13B H 1.411938 -0.241569 1.997896 0.068 Uiso 1 1 calc R . . . .
C19 C 1.2823(3) -0.33576(14) 1.8193(2) 0.0535(7) Uani 1 1 d . . . . .
H19A H 1.249709 -0.325817 1.749612 0.080 Uiso 1 1 calc GR . . . .
H19B H 1.299947 -0.390019 1.833876 0.080 Uiso 1 1 calc GR . . . .
H19C H 1.371767 -0.307802 1.869309 0.080 Uiso 1 1 calc GR . . . .
B1 B 0.8837(3) -0.23891(14) 1.58208(19) 0.0320(6) Uani 1 1 d . . . . .

loop_
_atom_site_aniso_label
_atom_site_aniso_U_11
_atom_site_aniso_U_22
_atom_site_aniso_U_33
_atom_site_aniso_U_23
_atom_site_aniso_U_13
_atom_site_aniso_U_12
F46 0.0403(8) 0.0501(8) 0.0484(8) 0.0033(6) 0.0302(7) -0.0080(6)
F45 0.0793(10) 0.0380(8) 0.0663(9) 0.0020(7) 0.0590(9) -0.0077(7)
F42 0.0347(7) 0.0448(8) 0.0499(8) 0.0037(6) 0.0243(7) -0.0010(6)
F36 0.0565(9) 0.0412(8) 0.0706(10) -0.0058(7) 0.0505(8) -0.0040(7)
F32 0.0482(9) 0.0512(9) 0.0768(10) 0.0013(7) 0.0439(8) -0.0100(7)
F43 0.0532(9) 0.0633(10) 0.0447(9) 0.0113(7) 0.0202(8) 0.0136(8)
F35 0.0715(10) 0.0506(9) 0.0626(9) -0.0086(7) 0.0436(9) 0.0122(8)
F44 0.0909(12) 0.0519(9) 0.0529(9) 0.0226(7) 0.0485(9) 0.0163(8)
F34 0.0722(11) 0.0338(8) 0.0683(10) -0.0141(7) 0.0238(9) -0.0040(8)
F33 0.0515(9) 0.0404(8) 0.0893(12) 0.0013(8) 0.0305(9) -0.0170(7)
O1 0.0313(8) 0.0351(8) 0.0318(8) 0.0020(6) 0.0222(7) 0.0003(6)
N1 0.0303(10) 0.0308(10) 0.0361(11) 0.0052(8) 0.0223(9) 0.0040(8)
C21 0.0287(12) 0.0353(13) 0.0350(12) -0.0045(10) 0.0194(11) -0.0011(10)
C45 0.0580(16) 0.0256(12) 0.0501(15) -0.0008(11) 0.0445(14) -0.0024(11)
C44 0.0637(17) 0.0287(12) 0.0411(14) 0.0087(11) 0.0376(14) 0.0126(12)
C2 0.0352(12) 0.0364(13) 0.0430(14) 0.0018(10) 0.0282(12) -0.0014(10)
C41 0.0357(12) 0.0258(12) 0.0367(13) -0.0012(9) 0.0256(11) 0.0043(10)
C42 0.0392(13) 0.0287(12) 0.0421(14) 0.0000(10) 0.0285(12) 0.0018(10)
C31 0.0322(12) 0.0286(12) 0.0379(13) 0.0070(10) 0.0205(11) 0.0038(10)
C46 0.0362(13) 0.0288(12) 0.0372(13) -0.0016(10) 0.0256(12) 0.0000(10)
C33 0.0385(14) 0.0291(14) 0.0500(15) 0.0072(11) 0.0151(13) -0.0066(11)
C11 0.0345(12) 0.0321(12) 0.0379(13) 0.0000(10) 0.0212(11) -0.0014(10)
C1 0.0322(12) 0.0342(13) 0.0375(13) 0.0048(10) 0.0223(11) 0.0010(10)
C32 0.0327(13) 0.0356(13) 0.0469(14) 0.0092(11) 0.0231(12) 0.0039(11)
C22 0.0415(13) 0.0379(13) 0.0411(13) 0.0017(11) 0.0287(12) 0.0015(11)
C17 0.0364(13) 0.0425(14) 0.0559(16) 0.0034(12) 0.0285(13) -0.0031(11)
C15 0.0386(13) 0.0315(12) 0.0420(14) 0.0125(10) 0.0243(12) 0.0054(10)
C16 0.0463(14) 0.0296(13) 0.0485(14) 0.0007(11) 0.0309(13) 0.0005(11)
C36 0.0372(13) 0.0303(13) 0.0422(14) 0.0040(10) 0.0236(12) 0.0021(10)
C43 0.0415(14) 0.0380(13) 0.0334(13) 0.0026(11) 0.0194(12) 0.0116(12)
C24 0.0518(16) 0.0533(16) 0.0597(17) -0.0072(13) 0.0432(15) 0.0037(13)
C34 0.0447(15) 0.0276(13) 0.0456(15) -0.0003(11) 0.0133(13) 0.0045(12)
C26 0.0536(16) 0.0382(14) 0.0603(16) 0.0022(12) 0.0423(14) 0.0041(12)
C35 0.0451(14) 0.0369(14) 0.0421(14) 0.0010(11) 0.0242(13) 0.0094(12)
C18 0.0554(16) 0.0362(14) 0.0547(16) 0.0154(12) 0.0329(14) 0.0009(12)
C23 0.0508(15) 0.0549(16) 0.0443(15) -0.0046(12) 0.0373(13) -0.0038(13)
C12 0.0560(16) 0.0453(15) 0.0381(14) 0.0001(12) 0.0257(13) -0.0006(13)
C14 0.0579(17) 0.0468(15) 0.0436(15) 0.0160(12) 0.0267(14) 0.0073(13)
C25 0.0658(18) 0.0416(15) 0.0728(19) 0.0023(13) 0.0522(17) 0.0122(13)
C13 0.0585(18) 0.0578(17) 0.0364(14) 0.0056(13) 0.0206(14) 0.0016(14)
C19 0.0514(16) 0.0392(14) 0.0733(19) 0.0125(13) 0.0404(15) 0.0133(12)
B1 0.0307(14) 0.0296(14) 0.0384(15) 0.0046(11) 0.0228(13) 0.0023(11)

loop_
_atom_type_symbol
_atom_type_description
_atom_type_scat_dispersion_real
_atom_type_scat_dispersion_imag
_atom_type_scat_source
C C 0.0033 0.0016 'International Tables Vol C Tables 4.2.6.8 and 6.1.1.4'
H H 0.0000 0.0000 'International Tables Vol C Tables 4.2.6.8 and 6.1.1.4'
B B 0.0013 0.0007 'International Tables Vol C Tables 4.2.6.8 and 6.1.1.4'
F F 0.0171 0.0103 'International Tables Vol C Tables 4.2.6.8 and 6.1.1.4'
N N 0.0061 0.0033 'International Tables Vol C Tables 4.2.6.8 and 6.1.1.4'
O O 0.0106 0.0060 'International Tables Vol C Tables 4.2.6.8 and 6.1.1.4'

loop_
_geom_angle_atom_site_label_1
_geom_angle_atom_site_label_2
_geom_angle_atom_site_label_3
_geom_angle
_geom_angle_site_symmetry_1
_geom_angle_site_symmetry_3
_geom_angle_publ_flag
N1 O1 B1 118.54(14) . . ?
O1 N1 H1 105.8 . . ?
O1 N1 C11 110.30(14) . . ?
O1 N1 C15 110.27(15) . . ?
C11 N1 H1 102.2 . . ?
C15 N1 H1 109.2 . . ?
C15 N1 C11 118.12(16) . . ?
C22 C21 C2 123.3(2) . . ?
C26 C21 C2 118.8(2) . . ?
C26 C21 C22 117.9(2) . . ?
F45 C45 C44 120.1(2) . . ?
F45 C45 C46 119.4(2) . . ?
C44 C45 C46 120.5(2) . . ?
F44 C44 C45 120.9(2) . . ?
F44 C44 C43 120.1(2) . . ?
C45 C44 C43 119.0(2) . . ?
C21 C2 H3 115.3 . . ?
C1 C2 C21 129.4(2) . . ?
C1 C2 H3 115.3 . . ?
C42 C41 C46 112.98(19) . . ?
C42 C41 B1 117.96(19) . . ?
C46 C41 B1 129.00(19) . . ?
F42 C42 C41 119.45(19) . . ?
F42 C42 C43 115.1(2) . . ?
C41 C42 C43 125.4(2) . . ?
C32 C31 C36 112.7(2) . . ?
C32 C31 B1 127.35(19) . . ?
C36 C31 B1 119.94(19) . . ?
F46 C46 C45 115.01(19) . . ?
F46 C46 C41 121.55(19) . . ?
C45 C46 C41 123.4(2) . . ?
F33 C33 C32 119.9(2) . . ?
F33 C33 C34 120.2(2) . . ?
C34 C33 C32 119.8(2) . . ?
C17 C11 N1 110.61(17) . . ?
C17 C11 C16 110.41(18) . . ?
C17 C11 C12 113.0(2) . . ?
C16 C11 N1 107.05(17) . . ?
C16 C11 C12 108.65(19) . . ?
C12 C11 N1 106.91(17) . . ?
C2 C1 H2 117.3 . . ?
C2 C1 B1 125.4(2) . . ?
B1 C1 H2 117.3 . . ?
F32 C32 C31 120.5(2) . . ?
F32 C32 C33 115.3(2) . . ?
C33 C32 C31 124.2(2) . . ?
C21 C22 H22 119.8 . . ?
C23 C22 C21 120.4(2) . . ?
C23 C22 H22 119.8 . . ?
C11 C17 H17A 109.5 . . ?
C11 C17 H17B 109.5 . . ?
C11 C17 H17C 109.5 . . ?
H17A C17 H17B 109.5 . . ?
H17A C17 H17C 109.5 . . ?
H17B C17 H17C 109.5 . . ?
C18 C15 N1 107.01(17) . . ?
C18 C15 C14 109.60(19) . . ?
C18 C15 C19 109.0(2) . . ?
C14 C15 N1 107.08(18) . . ?
C19 C15 N1 110.76(17) . . ?
C19 C15 C14 113.2(2) . . ?
C11 C16 H16A 109.5 . . ?
C11 C16 H16B 109.5 . . ?
C11 C16 H16C 109.5 . . ?
H16A C16 H16B 109.5 . . ?
H16A C16 H16C 109.5 . . ?
H16B C16 H16C 109.5 . . ?
F36 C36 C31 119.26(19) . . ?
F36 C36 C35 115.9(2) . . ?
C35 C36 C31 124.8(2) . . ?
F43 C43 C44 120.4(2) . . ?
F43 C43 C42 121.0(2) . . ?
C44 C43 C42 118.6(2) . . ?
C23 C24 H24 120.2 . . ?
C25 C24 H24 120.2 . . ?
C25 C24 C23 119.5(2) . . ?
F34 C34 C33 120.5(2) . . ?
F34 C34 C35 120.3(2) . . ?
C33 C34 C35 119.2(2) . . ?
C21 C26 H26 119.3 . . ?
C25 C26 C21 121.4(2) . . ?
C25 C26 H26 119.3 . . ?
F35 C35 C36 121.0(2) . . ?
F35 C35 C34 119.8(2) . . ?
C34 C35 C36 119.2(2) . . ?
C15 C18 H18A 109.5 . . ?
C15 C18 H18B 109.5 . . ?
C15 C18 H18C 109.5 . . ?
H18A C18 H18B 109.5 . . ?
H18A C18 H18C 109.5 . . ?
H18B C18 H18C 109.5 . . ?
C22 C23 C24 120.6(2) . . ?
C22 C23 H23 119.7 . . ?
C24 C23 H23 119.7 . . ?
C11 C12 H12A 108.6 . . ?
C11 C12 H12B 108.6 . . ?
H12A C12 H12B 107.6 . . ?
C13 C12 C11 114.6(2) . . ?
C13 C12 H12A 108.6 . . ?
C13 C12 H12B 108.6 . . ?
C15 C14 H14A 108.7 . . ?
C15 C14 H14B 108.7 . . ?
H14A C14 H14B 107.6 . . ?
C13 C14 C15 114.2(2) . . ?
C13 C14 H14A 108.7 . . ?
C13 C14 H14B 108.7 . . ?
C24 C25 C26 120.1(2) . . ?
C24 C25 H25 120.0 . . ?
C26 C25 H25 120.0 . . ?
C12 C13 C14 109.3(2) . . ?
C12 C13 H13A 109.8 . . ?
C12 C13 H13B 109.8 . . ?
C14 C13 H13A 109.8 . . ?
C14 C13 H13B 109.8 . . ?
H13A C13 H13B 108.3 . . ?
C15 C19 H19A 109.5 . . ?
C15 C19 H19B 109.5 . . ?
C15 C19 H19C 109.5 . . ?
H19A C19 H19B 109.5 . . ?
H19A C19 H19C 109.5 . . ?
H19B C19 H19C 109.5 . . ?
O1 B1 C41 107.99(16) . . ?
O1 B1 C31 106.75(16) . . ?
O1 B1 C1 111.84(18) . . ?
C41 B1 C31 104.76(17) . . ?
C1 B1 C41 110.90(17) . . ?
C1 B1 C31 114.17(18) . . ?

loop_
_geom_bond_atom_site_label_1
_geom_bond_atom_site_label_2
_geom_bond_distance
_geom_bond_site_symmetry_2
_geom_bond_publ_flag
F46 C46 1.344(2) . ?
F45 C45 1.353(2) . ?
F42 C42 1.361(2) . ?
F36 C36 1.357(2) . ?
F32 C32 1.354(3) . ?
F43 C43 1.338(3) . ?
F35 C35 1.344(3) . ?
F44 C44 1.344(2) . ?
F34 C34 1.350(3) . ?
F33 C33 1.349(3) . ?
O1 N1 1.410(2) . ?
O1 B1 1.545(3) . ?
N1 H1 0.9624 . ?
N1 C11 1.550(3) . ?
N1 C15 1.549(3) . ?
C21 C2 1.477(3) . ?
C21 C22 1.394(3) . ?
C21 C26 1.383(3) . ?
C45 C44 1.363(3) . ?
C45 C46 1.382(3) . ?
C44 C43 1.370(3) . ?
C2 H3 0.9500 . ?
C2 C1 1.327(3) . ?
C41 C42 1.382(3) . ?
C41 C46 1.389(3) . ?
C41 B1 1.657(3) . ?
C42 C43 1.382(3) . ?
C31 C32 1.386(3) . ?
C31 C36 1.388(3) . ?
C31 B1 1.657(3) . ?
C33 C32 1.382(3) . ?
C33 C34 1.360(4) . ?
C11 C17 1.522(3) . ?
C11 C16 1.524(3) . ?
C11 C12 1.528(3) . ?
C1 H2 0.9500 . ?
C1 B1 1.610(3) . ?
C22 H22 0.9500 . ?
C22 C23 1.379(3) . ?
C17 H17A 0.9800 . ?
C17 H17B 0.9800 . ?
C17 H17C 0.9800 . ?
C15 C18 1.519(3) . ?
C15 C14 1.524(3) . ?
C15 C19 1.521(3) . ?
C16 H16A 0.9800 . ?
C16 H16B 0.9800 . ?
C16 H16C 0.9800 . ?
C36 C35 1.378(3) . ?
C24 H24 0.9500 . ?
C24 C23 1.380(3) . ?
C24 C25 1.368(3) . ?
C34 C35 1.366(3) . ?
C26 H26 0.9500 . ?
C26 C25 1.379(3) . ?
C18 H18A 0.9800 . ?
C18 H18B 0.9800 . ?
C18 H18C 0.9800 . ?
C23 H23 0.9500 . ?
C12 H12A 0.9900 . ?
C12 H12B 0.9900 . ?
C12 C13 1.509(3) . ?
C14 H14A 0.9900 . ?
C14 H14B 0.9900 . ?
C14 C13 1.512(4) . ?
C25 H25 0.9500 . ?
C13 H13A 0.9900 . ?
C13 H13B 0.9900 . ?
C19 H19A 0.9800 . ?
C19 H19B 0.9800 . ?
C19 H19C 0.9800 . ?

loop_
_geom_torsion_atom_site_label_1
_geom_torsion_atom_site_label_2
_geom_torsion_atom_site_label_3
_geom_torsion_atom_site_label_4
_geom_torsion
_geom_torsion_site_symmetry_1
_geom_torsion_site_symmetry_2
_geom_torsion_site_symmetry_3
_geom_torsion_site_symmetry_4
_geom_torsion_publ_flag
F45 C45 C44 F44 1.2(3) . . . . ?
F45 C45 C44 C43 -178.80(19) . . . . ?
F45 C45 C46 F46 -3.0(3) . . . . ?
F45 C45 C46 C41 177.71(18) . . . . ?
F42 C42 C43 F43 -0.3(3) . . . . ?
F42 C42 C43 C44 179.55(18) . . . . ?
F36 C36 C35 F35 -0.7(3) . . . . ?
F36 C36 C35 C34 179.9(2) . . . . ?
F44 C44 C43 F43 0.2(3) . . . . ?
F44 C44 C43 C42 -179.59(19) . . . . ?
F34 C34 C35 F35 1.7(3) . . . . ?
F34 C34 C35 C36 -178.9(2) . . . . ?
F33 C33 C32 F32 0.5(3) . . . . ?
F33 C33 C32 C31 -179.3(2) . . . . ?
F33 C33 C34 F34 -1.6(3) . . . . ?
F33 C33 C34 C35 178.5(2) . . . . ?
O1 N1 C11 C17 -54.8(2) . . . . ?
O1 N1 C11 C16 65.6(2) . . . . ?
O1 N1 C11 C12 -178.14(16) . . . . ?
O1 N1 C15 C18 -63.9(2) . . . . ?
O1 N1 C15 C14 178.64(17) . . . . ?
O1 N1 C15 C19 54.8(2) . . . . ?
N1 O1 B1 C41 133.99(16) . . . . ?
N1 O1 B1 C31 -113.84(18) . . . . ?
N1 O1 B1 C1 11.7(2) . . . . ?
N1 C11 C12 C13 52.7(3) . . . . ?
N1 C15 C14 C13 -53.3(3) . . . . ?
C21 C2 C1 B1 177.0(2) . . . . ?
C21 C22 C23 C24 -0.5(4) . . . . ?
C21 C26 C25 C24 1.1(4) . . . . ?
C45 C44 C43 F43 -179.7(2) . . . . ?
C45 C44 C43 C42 0.4(3) . . . . ?
C44 C45 C46 F46 176.94(19) . . . . ?
C44 C45 C46 C41 -2.3(3) . . . . ?
C2 C21 C22 C23 -176.0(2) . . . . ?
C2 C21 C26 C25 175.8(2) . . . . ?
C2 C1 B1 O1 102.0(2) . . . . ?
C2 C1 B1 C41 -18.6(3) . . . . ?
C2 C1 B1 C31 -136.7(2) . . . . ?
C41 C42 C43 F43 178.90(19) . . . . ?
C41 C42 C43 C44 -1.3(3) . . . . ?
C42 C41 C46 F46 -177.74(18) . . . . ?
C42 C41 C46 C45 1.5(3) . . . . ?
C42 C41 B1 O1 174.48(17) . . . . ?
C42 C41 B1 C31 61.0(2) . . . . ?
C42 C41 B1 C1 -62.7(2) . . . . ?
C31 C36 C35 F35 179.0(2) . . . . ?
C31 C36 C35 C34 -0.4(4) . . . . ?
C46 C45 C44 F44 -178.71(19) . . . . ?
C46 C45 C44 C43 1.3(3) . . . . ?
C46 C41 C42 F42 179.46(17) . . . . ?
C46 C41 C42 C43 0.3(3) . . . . ?
C46 C41 B1 O1 -2.6(3) . . . . ?
C46 C41 B1 C31 -116.1(2) . . . . ?
C46 C41 B1 C1 120.3(2) . . . . ?
C33 C34 C35 F35 -178.5(2) . . . . ?
C33 C34 C35 C36 0.9(4) . . . . ?
C11 N1 C15 C18 168.00(18) . . . . ?
C11 N1 C15 C14 50.5(2) . . . . ?
C11 N1 C15 C19 -73.3(2) . . . . ?
C11 C12 C13 C14 -58.5(3) . . . . ?
C32 C31 C36 F36 179.33(19) . . . . ?
C32 C31 C36 C35 -0.4(3) . . . . ?
C32 C31 B1 O1 126.7(2) . . . . ?
C32 C31 B1 C41 -119.0(2) . . . . ?
C32 C31 B1 C1 2.5(3) . . . . ?
C32 C33 C34 F34 179.2(2) . . . . ?
C32 C33 C34 C35 -0.7(4) . . . . ?
C22 C21 C2 C1 2.4(4) . . . . ?
C22 C21 C26 C25 -2.5(4) . . . . ?
C17 C11 C12 C13 -69.2(3) . . . . ?
C15 N1 C11 C17 73.3(2) . . . . ?
C15 N1 C11 C16 -166.35(17) . . . . ?
C15 N1 C11 C12 -50.1(2) . . . . ?
C15 C14 C13 C12 58.7(3) . . . . ?
C16 C11 C12 C13 167.9(2) . . . . ?
C36 C31 C32 F32 -179.24(19) . . . . ?
C36 C31 C32 C33 0.6(3) . . . . ?
C36 C31 B1 O1 -54.9(2) . . . . ?
C36 C31 B1 C41 59.4(2) . . . . ?
C36 C31 B1 C1 -179.06(19) . . . . ?
C34 C33 C32 F32 179.8(2) . . . . ?
C34 C33 C32 C31 -0.1(4) . . . . ?
C26 C21 C2 C1 -175.8(2) . . . . ?
C26 C21 C22 C23 2.2(3) . . . . ?
C18 C15 C14 C13 -169.1(2) . . . . ?
C23 C24 C25 C26 0.6(4) . . . . ?
C25 C24 C23 C22 -0.9(4) . . . . ?
C19 C15 C14 C13 69.0(3) . . . . ?
B1 O1 N1 C11 -119.29(17) . . . . ?
B1 O1 N1 C15 108.45(18) . . . . ?
B1 C41 C42 F42 1.9(3) . . . . ?
B1 C41 C42 C43 -177.2(2) . . . . ?
B1 C41 C46 F46 -0.6(3) . . . . ?
B1 C41 C46 C45 178.7(2) . . . . ?
B1 C31 C32 F32 -0.7(3) . . . . ?
B1 C31 C32 C33 179.1(2) . . . . ?
B1 C31 C36 F36 0.7(3) . . . . ?
B1 C31 C36 C35 -179.0(2) . . . . ?
